data_1010204
loop_
_publ_author_name
'Helmholz, L'

_publ_section_title
;
The Crystal Structure of Neodymium Enneahydrate, Nd (Br O~3~)~3~ (H~2~
O)~9~
;
_journal_coden_ASTM JACSAT
_journal_name_full 'Journal of the American Chemical Society'
_journal_page_first 1544
_journal_page_last 1550
_journal_paper_doi 10.1021/ja01875a062
_journal_volume 61
_journal_year 1939
_chemical_formula_structural 'Nd (Br O3)3 (H2 O)9'
_chemical_formula_sum 'Br3 H18 Nd O18'
_chemical_name_systematic 'Neodymium tris(bromate) nonahydrate'
_space_group_IT_number 186
_symmetry_cell_setting hexagonal
_symmetry_Int_Tables_number 186
_symmetry_space_group_name_Hall 'P 6c -2c'
_symmetry_space_group_name_H-M 'P 63 m c'
_cell_angle_alpha 90
_cell_angle_beta 90
_cell_angle_gamma 120
_cell_formula_units_Z 2
_cell_length_a 11.73(2)
_cell_length_b 11.73(2)
_cell_length_c 6.76(2)
_cell_volume 805.5
_exptl_crystal_density_meas 2.79
_cod_original_formula_sum 'H18 Br3 Nd O18'
_cod_database_code 1010204

loop_
_symmetry_equiv_pos_as_xyz
x,y,z
-y,x-y,z
y-x,-x,z
-y,-x,z
y-x,y,z
x,x-y,z
-x,-y,1/2+z
y,y-x,1/2+z
x-y,x,1/2+z
y,x,1/2+z
x-y,-y,1/2+z
-x,y-x,1/2+z

loop_
_atom_site_label
_atom_site_type_symbol
_atom_site_symmetry_multiplicity
_atom_site_Wyckoff_symbol
_atom_site_fract_x
_atom_site_fract_y
_atom_site_fract_z
_atom_site_occupancy
_atom_site_attached_hydrogens
_atom_site_calc_flag
Nd1 Nd3+ 2 b 0.3333 0.6667 0.25 1. 0 d
Br1 Br5+ 6 c 0.130(2) -0.130(2) 0.73(3) 1. 0 d
O1 O2- 6 c 0.425(10) -0.425(10) 0.49(1) 1. 2 d
O2 O2- 6 c 0.425(10) -0.425(10) 0.01(1) 1. 2 d
O3 O2- 6 c 0.215(10) -0.215(10) 0.25(1) 1. 2 d
O4 O2- 12 d 0.065(5) 0.365(5) 0.75(1) 1. 0 d
O5 O2- 6 c 0.105(10) -0.105(10) 0.53(3) 1. 0 d

loop_
_atom_type_symbol
_atom_type_oxidation_number
Nd3+ 3.000
Br5+ 5.000
O2- -2.000
H1+ 1.000
